data_2006571
loop_
_publ_author_name
'Malhotra, Sanjay'
'Parmar, Virinder S'
'Errington, William'

_publ_section_title
;
 3-Cyano-6-(2-methoxyphenyl)-4-methylthio-2<i>H</i>-pyran-2-one
;
_journal_issue 10
_journal_name_full 'Acta Crystallographica Section C'
_journal_page_first 1442
_journal_page_last 1444
_journal_paper_doi 10.1107/S0108270197007294
_journal_volume 53
_journal_year 1997
_chemical_formula_sum 'C14 H11 N O3 S'
_chemical_formula_weight 273.30
_chemical_name_systematic
;
 3-cyano-6-(2'-methoxyphenyl)-4-methylthio-2-pyranone
;
_space_group_IT_number 14
_symmetry_cell_setting monoclinic
_symmetry_space_group_name_Hall '-P 2ybc'
_symmetry_space_group_name_H-M 'P 1 21/c 1'
_audit_creation_method SHELXL
_cell_angle_alpha 90.00
_cell_angle_beta 99.608(2)
_cell_angle_gamma 90.00
_cell_formula_units_Z 4
_cell_length_a 9.1163(9)
_cell_length_b 16.050(2)
_cell_length_c 8.7050(8)
_cell_measurement_reflns_used 3385
_cell_measurement_temperature 230(2)
_cell_measurement_theta_max 23.38
_cell_measurement_theta_min 2.27
_cell_volume 1255.8(2)
_computing_cell_refinement 'SAINT (Siemens, 1995)'
_computing_data_collection 'SMART (Siemens, 1994b)'
_computing_data_reduction SAINT
_computing_molecular_graphics SHELXTL/PC
_computing_publication_material SHELXTL/PC
_computing_structure_refinement 'SHELXL96 (Sheldrick, 1996b)'
_computing_structure_solution 'SHELXTL/PC (Siemens, 1994a)'
_diffrn_ambient_temperature 230(2)
_diffrn_measurement_device 'Siemens SMART diffractometer'
_diffrn_measurement_method '\w scans'
_diffrn_radiation_monochromator graphite
_diffrn_radiation_source 'normal-focus sealed tube'
_diffrn_radiation_type MoK\a
_diffrn_radiation_wavelength 0.71073
_diffrn_reflns_av_R_equivalents 0.0455
_diffrn_reflns_av_sigmaI/netI 0.0496
_diffrn_reflns_limit_h_max 8
_diffrn_reflns_limit_h_min -10
_diffrn_reflns_limit_k_max 16
_diffrn_reflns_limit_k_min -17
_diffrn_reflns_limit_l_max 9
_diffrn_reflns_limit_l_min -9
_diffrn_reflns_number 5252
_diffrn_reflns_theta_max 23.38
_diffrn_reflns_theta_min 2.27
_diffrn_standards_decay_% nil
_exptl_absorpt_coefficient_mu 0.260
_exptl_absorpt_correction_T_max 0.96
_exptl_absorpt_correction_T_min 0.77
_exptl_absorpt_correction_type multi-scan
_exptl_absorpt_process_details 'SADABS (Sheldrick, 1996a)'
_exptl_crystal_colour 'intense orange'
_exptl_crystal_density_diffrn 1.445
_exptl_crystal_density_meas ?
_exptl_crystal_description plate
_exptl_crystal_F_000 568
_exptl_crystal_size_max 0.50
_exptl_crystal_size_mid 0.31
_exptl_crystal_size_min 0.16
_refine_diff_density_max 0.234
_refine_diff_density_min -0.311
_refine_ls_extinction_method none
_refine_ls_goodness_of_fit_all 0.992
_refine_ls_goodness_of_fit_obs 1.049
_refine_ls_hydrogen_treatment 'H atoms riding'
_refine_ls_matrix_type full
_refine_ls_number_parameters 174
_refine_ls_number_reflns 1789
_refine_ls_number_restraints 0
_refine_ls_restrained_S_all 0.992
_refine_ls_restrained_S_obs 1.049
_refine_ls_R_factor_all 0.0600
_refine_ls_R_factor_obs .0438
_refine_ls_shift/esd_max 0.006
_refine_ls_shift/esd_mean 0.000
_refine_ls_structure_factor_coef Fsqd
_refine_ls_weighting_details 'w = 1/[\s^2^(Fo^2^)+(0.0808P)^2^] where P=(Fo^2^+2Fc^2^)/3'
_refine_ls_weighting_scheme calc
_refine_ls_wR_factor_all 0.1232
_refine_ls_wR_factor_obs .1124
_reflns_number_observed 1373
_reflns_number_total 1789
_reflns_observed_criterion >2sigma(I)
_cod_data_source_file cf1174.cif
_cod_data_source_block sml2
_cod_depositor_comments
;
The following automatic conversions were performed:

'_exptl_crystal_density_meas' value 'not measured' was changed to '?'
- the value is perceived as not measured.

Automatic conversion script
Id: cif_fix_values 3008 2015-01-20 13:52:24Z robertas 

The following automatic conversions were performed:

'_refine_ls_weighting_scheme' value 'calc w =
1/[\s^2^(Fo^2^)+(0.0808P)^2^] where P=(Fo^2^+2Fc^2^)/3' was changed
to 'calc'. New tag '_refine_ls_weighting_details' was created. The
value of the new tag was set to 'w = 1/[\s^2^(Fo^2^)+(0.0808P)^2^]
where P=(Fo^2^+2Fc^2^)/3'.

Automatic conversion script
Id: cif_fix_values 3143 2015-03-26 13:38:13Z robertas 
;
_cod_original_cell_volume 1255.84(17)
_cod_original_sg_symbol_H-M 'P 21/c'
_cod_database_code 2006571
_cod_database_fobs_code 2006571

loop_
_symmetry_equiv_pos_as_xyz
'x, y, z'
'-x, y+1/2, -z+1/2'
'-x, -y, -z'
'x, -y-1/2, z-1/2'

loop_
_atom_site_aniso_label
_atom_site_aniso_U_11
_atom_site_aniso_U_22
_atom_site_aniso_U_33
_atom_site_aniso_U_12
_atom_site_aniso_U_13
_atom_site_aniso_U_23
S1 .0422(5) .0294(5) .0432(5) -.0005(3) -.0104(3) -.0023(3)
O1 .0396(10) .0212(10) .0383(11) -.0008(7) -.0035(8) -.0005(8)
O2 .0496(11) .0184(10) .0505(12) -.0012(8) -.0017(9) -.0002(8)
O3 .0501(11) .0231(10) .0466(12) -.0018(8) -.0114(9) .0054(8)
N1 .0562(16) .0406(15) .0549(17) .0113(12) -.0087(14) .0061(12)
C1 .0361(15) .0266(16) .0348(16) .0025(11) .0033(12) .0046(11)
C2 .0346(14) .0240(14) .0333(15) .0023(11) .0021(12) -.0002(11)
C3 .0332(14) .0248(14) .0320(15) .0008(10) .0021(11) -.0014(11)
C4 .0383(15) .0210(13) .0352(15) -.0018(11) .0004(12) -.0002(11)
C5 .0369(15) .0203(13) .0331(15) -.0005(11) .0060(12) .0015(11)
C6 .0412(16) .0245(14) .0396(17) .0016(12) .0031(14) -.0027(12)
C7 .0511(17) .0305(16) .0495(18) -.0045(12) -.0097(13) -.0035(13)
C8 .0321(13) .0291(15) .0325(14) -.0001(11) .0002(11) .0002(11)
C9 .0390(16) .0305(15) .0411(17) -.0041(12) -.0012(13) -.0001(12)
C10 .0369(16) .0457(18) .0465(18) -.0090(13) -.0110(13) -.0013(14)
C11 .0381(16) .052(2) .0469(18) .0030(14) -.0110(14) .0073(15)
C12 .0407(16) .0349(16) .0453(17) .0038(12) -.0043(13) .0063(13)
C13 .0353(14) .0269(15) .0358(15) .0002(11) .0020(12) -.0006(11)
C14 .0580(18) .0239(15) .0570(19) -.0005(12) .0021(15) .0016(13)

loop_
_atom_site_label
_atom_site_fract_x
_atom_site_fract_y
_atom_site_fract_z
_atom_site_U_iso_or_equiv
_atom_site_thermal_displace_type
_atom_site_calc_flag
_atom_site_refinement_flags
_atom_site_occupancy
_atom_site_disorder_group
_atom_site_type_symbol
S1 .00397(7) .66902(4) .18346(8) .0403(3) Uani d . 1 . S
O1 .34425(17) .80508(10) .52624(19) .0342(5) Uani d . 1 . O
O2 .24850(19) .92701(10) .4436(2) .0407(5) Uani d . 1 . O
O3 .36997(19) .54791(10) .6083(2) .0422(5) Uani d . 1 . O
N1 -.0476(3) .88445(15) .1090(3) .0526(7) Uani d . 1 . N
C1 .2427(3) .85229(15) .4255(3) .0328(6) Uani d . 1 . C
C2 .1399(3) .80589(15) .3129(3) .0310(6) Uani d . 1 . C
C3 .1391(3) .72022(15) .3133(3) .0304(6) Uani d . 1 . C
C4 .2474(3) .67689(15) .4210(3) .0321(6) Uani d . 1 . C
H4 .2497 .6183 .4203 .039 Uiso calc R 1 . H
C5 .3464(3) .71947(14) .5239(3) .0301(6) Uani d . 1 . C
C6 .0367(3) .85184(16) .2028(3) .0355(7) Uani d . 1 . C
C7 .0362(3) .56066(16) .2284(3) .0458(7) Uani d . 1 . C
H7A .1333 .5448 .2065 .069 Uiso calc R 1 . H
H7B -.0399 .5274 .1652 .069 Uiso calc R 1 . H
H7C .0327 .5513 .3378 .069 Uiso calc R 1 . H
C8 .4632(3) .68557(15) .6453(3) .0318(6) Uani d . 1 . C
C9 .5694(3) .74053(16) .7268(3) .0378(7) Uani d . 1 . C
H9 .5657 .7973 .6998 .045 Uiso calc R 1 . H
C10 .6781(3) .71325(17) .8446(3) .0451(7) Uani d . 1 . C
H10 .7479 .7509 .8974 .054 Uiso calc R 1 . H
C11 .6835(3) .63002(18) .8847(3) .0478(8) Uani d . 1 . C
H11 .7574 .6112 .9657 .057 Uiso calc R 1 . H
C12 .5824(3) .57383(17) .8079(3) .0416(7) Uani d . 1 . C
H12 .5875 .5173 .8366 .050 Uiso calc R 1 . H
C13 .4731(3) .60119(15) .6882(3) .0331(6) Uani d . 1 . C
C14 .3694(3) .46250(16) .6567(3) .0471(7) Uani d . 1 . C
H14A .4614 .4360 .6411 .071 Uiso calc R 1 . H
H14B .2858 .4338 .5955 .071 Uiso calc R 1 . H
H14C .3606 .4600 .7661 .071 Uiso calc R 1 . H

loop_
_atom_type_symbol
_atom_type_description
_atom_type_scat_dispersion_real
_atom_type_scat_dispersion_imag
_atom_type_scat_source
C C 0.0033 0.0016 'International Tables Vol C Tables 4.2.6.8 and 6.1.1.4'
H H 0.0000 0.0000 'International Tables Vol C Tables 4.2.6.8 and 6.1.1.4'
N N 0.0061 0.0033 'International Tables Vol C Tables 4.2.6.8 and 6.1.1.4'
O O 0.0106 0.0060 'International Tables Vol C Tables 4.2.6.8 and 6.1.1.4'
S S 0.1246 0.1234 'International Tables Vol C Tables 4.2.6.8 and 6.1.1.4'

loop_
_geom_angle_atom_site_label_1
_geom_angle_atom_site_label_2
_geom_angle_atom_site_label_3
_geom_angle
_geom_angle_publ_flag
C3 S1 C7 104.14(12) y
C5 O1 C1 123.07(18) y
C13 O3 C14 118.9(2) y
O2 C1 O1 116.7(2) ?
O2 C1 C2 127.5(2) y
O1 C1 C2 115.8(2) ?
C3 C2 C6 120.9(2) ?
C3 C2 C1 121.1(2) ?
C6 C2 C1 117.9(2) ?
C2 C3 C4 119.1(2) ?
C2 C3 S1 118.40(17) ?
C4 C3 S1 122.47(18) ?
C5 C4 C3 120.3(2) ?
C4 C5 O1 120.5(2) ?
C4 C5 C8 127.9(2) y
O1 C5 C8 111.64(19) y
N1 C6 C2 175.8(3) y
C13 C8 C9 117.5(2) ?
C13 C8 C5 123.6(2) y
C9 C8 C5 118.9(2) y
C10 C9 C8 121.7(2) ?
C9 C10 C11 119.3(2) ?
C12 C11 C10 121.2(3) ?
C11 C12 C13 119.7(3) ?
O3 C13 C12 121.9(2) ?
O3 C13 C8 117.3(2) ?
C12 C13 C8 120.8(2) ?

loop_
_geom_bond_atom_site_label_1
_geom_bond_atom_site_label_2
_geom_bond_site_symmetry_2
_geom_bond_distance
_geom_bond_publ_flag
S1 C3 . 1.734(3) y
S1 C7 . 1.796(3) y
O1 C5 . 1.374(3) y
O1 C1 . 1.389(3) y
O2 C1 . 1.210(3) y
O3 C13 . 1.372(3) y
O3 C14 . 1.434(3) y
N1 C6 . 1.150(3) y
C1 C2 . 1.445(4) ?
C2 C3 . 1.375(3) ?
C2 C6 . 1.431(4) y
C3 C4 . 1.424(3) ?
C4 C5 . 1.347(3) ?
C5 C8 . 1.474(3) y
C8 C13 . 1.404(4) ?
C8 C9 . 1.411(4) ?
C9 C10 . 1.373(4) ?
C10 C11 . 1.379(4) ?
C11 C12 . 1.380(4) ?
C12 C13 . 1.387(4) ?

loop_
_geom_torsion_atom_site_label_1
_geom_torsion_atom_site_label_2
_geom_torsion_atom_site_label_3
_geom_torsion_atom_site_label_4
_geom_torsion
_geom_torsion_publ_flag
C5 O1 C1 O2 177.1(2) ?
C5 O1 C1 C2 -1.6(3) ?
O2 C1 C2 C3 -175.0(2) ?
O1 C1 C2 C3 3.5(3) ?
O2 C1 C2 C6 3.7(4) ?
O1 C1 C2 C6 -177.8(2) ?
C6 C2 C3 C4 177.7(2) ?
C1 C2 C3 C4 -3.7(3) ?
C6 C2 C3 S1 -3.1(3) ?
C1 C2 C3 S1 175.55(18) ?
C7 S1 C3 C2 -177.22(19) y
C7 S1 C3 C4 2.0(2) ?
C2 C3 C4 C5 1.9(4) ?
S1 C3 C4 C5 -177.32(18) y
C3 C4 C5 O1 0.0(4) ?
C3 C4 C5 C8 178.5(2) ?
C1 O1 C5 C4 0.0(3) ?
C1 O1 C5 C8 -178.74(19) ?
C3 C2 C6 N1 -19.(4) ?
C1 C2 C6 N1 163.(4) ?
C4 C5 C8 C13 -10.7(4) y
O1 C5 C8 C13 167.9(2) ?
C4 C5 C8 C9 171.1(2) ?
O1 C5 C8 C9 -10.4(3) ?
C13 C8 C9 C10 -0.5(4) ?
C5 C8 C9 C10 177.9(2) ?
C8 C9 C10 C11 -0.1(4) ?
C9 C10 C11 C12 0.4(4) ?
C10 C11 C12 C13 0.1(4) ?
C14 O3 C13 C12 4.0(4) y
C14 O3 C13 C8 -175.3(2) ?
C11 C12 C13 O3 -179.9(2) ?
C11 C12 C13 C8 -0.7(4) ?
C9 C8 C13 O3 -179.8(2) ?
C5 C8 C13 O3 1.9(3) ?
C9 C8 C13 C12 0.9(4) ?
C5 C8 C13 C12 -177.4(2) ?

loop_
_cod_related_entry_id
_cod_related_entry_database
_cod_related_entry_code
1 ChemSpider 789343
